data_4336222
loop_
_publ_author_name
'Michael D. Randles'
'Peter V. Simpson'
'Vivek Gupta'
'Junhong Fu'
'Graeme J. Moxey'
'Torsten Schwich'
'Alan L. Criddle'
'Simon Petrie'
'Jonathan G. MacLellan'
'Stuart R. Batten'
'Robert Stranger'
'Marie P. Cifuentes'
'Mark G. Humphrey'

_publ_section_title
;
 Syntheses of Pentanuclear Group 6 Iridium Clusters by Core Expansion of
 Tetranuclear Clusters with Ir(CO)2(\h5-C5Me4R) (R = H, Me)
;
_journal_name_full 'Inorganic Chemistry'
_journal_page_first 11256
_journal_page_last 11268
_journal_paper_doi 10.1021/ic401502f
_journal_volume 52
_journal_year 2013
_chemical_formula_moiety 'C29 H30 Ir4 Mo1 O9'
_chemical_formula_sum 'C29 H30 Ir4 Mo O9'
_chemical_formula_weight 1387.37
_space_group_IT_number 14
_symmetry_cell_setting monoclinic
_symmetry_space_group_name_Hall '-P 2yn'
_symmetry_space_group_name_H-M 'P 1 21/n 1'
_atom_sites_solution_hydrogens geom
_atom_sites_solution_primary direct
_audit_creation_date 12-08-30
_audit_creation_method CRYSTALS_ver_14.05
_cell_angle_alpha 90
_cell_angle_beta 99.3334(15)
_cell_angle_gamma 90
_cell_formula_units_Z 4
_cell_length_a 11.0021(3)
_cell_length_b 18.1098(5)
_cell_length_c 16.2304(4)
_cell_measurement_reflns_used 25409
_cell_measurement_temperature 200
_cell_measurement_theta_max 22
_cell_measurement_theta_min 3
_cell_volume 3191.03(15)
_computing_cell_refinement 'DENZO/SCALEPACK (Otwinowski & Minor, 1997)'
_computing_data_collection 'COLLECT (Nonius, 2001).'
_computing_data_reduction 'DENZO/SCALEPACK (Otwinowski & Minor, 1997)'
_computing_molecular_graphics
;
ORTEP-II (Johnson 1976) in teXsan (MSC, 1992-1997)
;
_computing_publication_material 'CRYSTALS (Betteridge et al., 2003)'
_computing_structure_refinement 'CRYSTALS (Betteridge et al., 2003)'
_computing_structure_solution 'SIR92 (Altomare et al., 1994)'
_diffrn_ambient_temperature 200
_diffrn_measured_fraction_theta_full 0.998
_diffrn_measured_fraction_theta_max 0.998
_diffrn_measurement_device Area
_diffrn_measurement_device_type 'Nonius KappaCCD'
_diffrn_measurement_method '\f and \w scans with CCD'
_diffrn_radiation_monochromator graphite
_diffrn_radiation_type 'Mo K\a'
_diffrn_radiation_wavelength 0.71073
_diffrn_reflns_av_R_equivalents 0.138
_diffrn_reflns_limit_h_max 11
_diffrn_reflns_limit_h_min -11
_diffrn_reflns_limit_k_max 19
_diffrn_reflns_limit_k_min -19
_diffrn_reflns_limit_l_max 17
_diffrn_reflns_limit_l_min -17
_diffrn_reflns_number 50292
_diffrn_reflns_theta_full 22.466
_diffrn_reflns_theta_max 22.466
_diffrn_reflns_theta_min 2.584
_diffrn_standards_number 0
_exptl_absorpt_coefficient_mu 17.053
_exptl_absorpt_correction_T_max 0.662
_exptl_absorpt_correction_T_min 0.188
_exptl_absorpt_correction_type integration
_exptl_absorpt_process_details
;
via gaussian method (Coppens, 1970) implemented in maXus (2000)
;
_exptl_crystal_colour 'dark brown'
_exptl_crystal_density_diffrn 2.888
_exptl_crystal_description plate
_exptl_crystal_F_000 2504
_exptl_crystal_size_max 0.100
_exptl_crystal_size_mid 0.100
_exptl_crystal_size_min 0.030
_refine_diff_density_max 2.14
_refine_diff_density_min -2.27
_refine_ls_extinction_method none
_refine_ls_goodness_of_fit_ref 0.9366
_refine_ls_hydrogen_treatment mixed
_refine_ls_matrix_type full
_refine_ls_number_parameters 391
_refine_ls_number_reflns 4134
_refine_ls_number_restraints 0
_refine_ls_R_factor_all 0.0525
_refine_ls_R_factor_gt 0.0342
_refine_ls_shift/su_max 0.0153030
_refine_ls_shift/su_mean 0.7394134
_refine_ls_structure_factor_coef Fsqd
_refine_ls_weighting_details
;
 Method, part 1, Chebychev polynomial, (Watkin, 1994, Prince, 1982) 
 [weight] = 1.0/[A~0~*T~0~(x)+A~1~*T~1~(x) ... +A~n-1~]*T~n-1~(x)] 
 where A~i~ are the Chebychev coefficients listed below and x= Fcalc/Fmax 
 Method = Robust Weighting (Prince, 1982) 
 W = [weight] * [1-(deltaF/6*sigmaF)^2^]^2^ 
 A~i~ are: 
 5.86 8.60 4.41 1.24 
;
_refine_ls_weighting_scheme calc
_refine_ls_wR_factor_all 0.0895
_refine_ls_wR_factor_gt 0.0761
_refine_ls_wR_factor_ref 0.0895
_reflns_limit_h_max 11
_reflns_limit_h_min -11
_reflns_limit_k_max 19
_reflns_limit_k_min 0
_reflns_limit_l_max 17
_reflns_limit_l_min 0
_reflns_number_gt 3180
_reflns_number_total 4153
_reflns_threshold_expression I>2.0\s(I)
_oxford_diffrn_Wilson_B_factor 2.40
_oxford_diffrn_Wilson_scale 2315.84
_oxford_refine_ls_r_factor_ref 0.0525
_oxford_refine_ls_scale 0.030022(3)
_oxford_reflns_number_all 4134
_oxford_reflns_threshold_expression_ref I>-10.0\s(I)
_cod_data_source_file ic401502f_si_002_05.cif
_cod_data_source_block 2
_cod_original_sg_symbol_H-M 'P 21/n'
_cod_original_formula_sum 'C29 H30 Ir4 Mo1 O9'
_cod_database_code 4336222

loop_
_symmetry_equiv_pos_as_xyz
x,y,z
-x,-y,-z
-x+1/2,y+1/2,-z+1/2
x+1/2,-y+1/2,z+1/2

loop_
_atom_site_label
_atom_site_type_symbol
_atom_site_fract_x
_atom_site_fract_y
_atom_site_fract_z
_atom_site_U_iso_or_equiv
_atom_site_occupancy
_atom_site_adp_type
_atom_site_refinement_flags_posn
Ir1 Ir 0.53385(5) 0.65245(3) 0.29466(3) 0.0259 1.0000 Uani .
Ir2 Ir 0.57607(5) 0.65595(3) 0.13226(3) 0.0274 1.0000 Uani .
Ir3 Ir 0.58690(5) 0.52220(3) 0.21922(3) 0.0275 1.0000 Uani .
Ir5 Ir 0.36856(5) 0.58668(3) 0.16226(4) 0.0316 1.0000 Uani .
Mo4 Mo 0.76932(10) 0.63322(7) 0.27848(7) 0.0255 1.0000 Uani .
O141 O 0.7245(11) 0.7972(7) 0.3178(8) 0.0557 1.0000 Uani .
O221 O 0.6357(16) 0.8183(8) 0.1256(10) 0.0887 1.0000 Uani .
O222 O 0.6374(12) 0.6180(8) -0.0382(8) 0.0628 1.0000 Uani .
O251 O 0.3286(9) 0.7210(6) 0.0466(7) 0.0432 1.0000 Uani .
O331 O 0.6375(11) 0.4155(6) 0.0851(7) 0.0489 1.0000 Uani .
O332 O 0.6818(12) 0.4341(7) 0.3740(8) 0.0607 1.0000 Uani .
O351 O 0.3567(11) 0.4359(7) 0.2438(8) 0.0544 1.0000 Uani .
O441 O 0.7554(12) 0.5897(8) 0.4628(7) 0.0640 1.0000 Uani .
O551 O 0.1684(12) 0.5219(8) 0.0354(8) 0.0636 1.0000 Uani .
C1 C 0.3313(13) 0.6612(9) 0.2998(9) 0.0379 1.0000 Uani .
C2 C 0.3854(13) 0.7344(8) 0.3008(10) 0.0387 1.0000 Uani .
C3 C 0.4699(14) 0.7415(9) 0.3761(10) 0.0390 1.0000 Uani .
C4 C 0.4790(13) 0.6750(8) 0.4209(9) 0.0310 1.0000 Uani .
C5 C 0.3930(15) 0.6235(8) 0.3735(11) 0.0419 1.0000 Uani .
C6 C 0.2414(15) 0.6281(11) 0.2351(11) 0.0537 1.0000 Uani .
C7 C 0.3421(16) 0.7963(9) 0.2414(10) 0.0491 1.0000 Uani .
C8 C 0.5267(15) 0.8144(9) 0.4069(10) 0.0440 1.0000 Uani .
C9 C 0.5425(15) 0.6636(8) 0.5099(9) 0.0401 1.0000 Uani .
C10 C 0.3652(16) 0.5497(9) 0.4074(10) 0.0461 1.0000 Uani .
C11 C 0.9500(13) 0.6929(8) 0.2579(11) 0.0380 1.0000 Uani .
C12 C 0.9724(13) 0.6574(9) 0.3375(9) 0.0388 1.0000 Uani .
C13 C 0.9612(12) 0.5796(9) 0.3220(9) 0.0347 1.0000 Uani .
C14 C 0.9381(13) 0.5673(8) 0.2360(9) 0.0330 1.0000 Uani .
C15 C 0.9279(12) 0.6364(9) 0.1952(9) 0.0370 1.0000 Uani .
C16 C 0.9689(18) 0.7734(9) 0.2405(15) 0.0708 1.0000 Uani .
C17 C 1.0173(17) 0.6946(13) 0.4190(11) 0.0671 1.0000 Uani .
C18 C 0.9921(17) 0.5204(11) 0.3871(12) 0.0629 1.0000 Uani .
C19 C 0.9332(18) 0.4920(11) 0.1945(14) 0.0663 1.0000 Uani .
C20 C 0.9168(14) 0.6476(12) 0.1032(10) 0.0552 1.0000 Uani .
C141 C 0.7233(16) 0.7346(10) 0.3023(9) 0.0422 1.0000 Uani .
C221 C 0.6186(15) 0.7575(12) 0.1309(10) 0.0484 1.0000 Uani .
C222 C 0.6098(13) 0.6328(9) 0.0259(10) 0.0378 1.0000 Uani .
C251 C 0.3816(14) 0.6795(10) 0.0927(10) 0.0412 1.0000 Uani .
C331 C 0.6184(14) 0.4542(9) 0.1363(10) 0.0377 1.0000 Uani .
C332 C 0.6519(15) 0.4676(9) 0.3128(10) 0.0394 1.0000 Uani .
C351 C 0.4037(15) 0.4895(8) 0.2229(10) 0.0378 1.0000 Uani .
C441 C 0.7481(16) 0.6076(9) 0.3932(11) 0.0469 1.0000 Uani .
C551 C 0.2450(15) 0.5452(9) 0.0866(11) 0.0439 1.0000 Uani .
H41 H 0.688(14) 0.584(8) 0.172(9) 0.0500 1.0000 Uiso .
H61 H 0.1861 0.6632 0.2061 0.0663 1.0000 Uiso R
H62 H 0.1959 0.5899 0.2562 0.0663 1.0000 Uiso R
H71 H 0.3934 0.8382 0.2556 0.0557 1.0000 Uiso R
H72 H 0.2594 0.8087 0.2455 0.0557 1.0000 Uiso R
H73 H 0.3469 0.7815 0.1859 0.0557 1.0000 Uiso R
H81 H 0.5803 0.8074 0.4584 0.0519 1.0000 Uiso R
H82 H 0.4633 0.8480 0.4146 0.0519 1.0000 Uiso R
H83 H 0.5721 0.8337 0.3667 0.0519 1.0000 Uiso R
H91 H 0.5354 0.6134 0.5252 0.0516 1.0000 Uiso R
H92 H 0.5043 0.6942 0.5459 0.0516 1.0000 Uiso R
H93 H 0.6271 0.6764 0.5147 0.0516 1.0000 Uiso R
H101 H 0.4217 0.5400 0.4569 0.0560 1.0000 Uiso R
H102 H 0.2836 0.5497 0.4196 0.0560 1.0000 Uiso R
H103 H 0.3726 0.5126 0.3671 0.0560 1.0000 Uiso R
H161 H 0.9475 0.7822 0.1822 0.0829 1.0000 Uiso R
H162 H 1.0531 0.7856 0.2581 0.0829 1.0000 Uiso R
H163 H 0.9189 0.8031 0.2698 0.0829 1.0000 Uiso R
H171 H 1.0237 0.6592 0.4628 0.0752 1.0000 Uiso R
H172 H 1.0960 0.7156 0.4174 0.0752 1.0000 Uiso R
H173 H 0.9614 0.7323 0.4287 0.0752 1.0000 Uiso R
H181 H 0.9781 0.4732 0.3617 0.0742 1.0000 Uiso R
H182 H 1.0762 0.5245 0.4120 0.0742 1.0000 Uiso R
H183 H 0.9413 0.5261 0.4287 0.0742 1.0000 Uiso R
H191 H 0.9153 0.4983 0.1357 0.0787 1.0000 Uiso R
H192 H 1.0107 0.4683 0.2090 0.0787 1.0000 Uiso R
H193 H 0.8709 0.4626 0.2125 0.0787 1.0000 Uiso R
H201 H 0.9028 0.6014 0.0755 0.0710 1.0000 Uiso R
H202 H 0.9907 0.6687 0.0907 0.0710 1.0000 Uiso R
H203 H 0.8497 0.6798 0.0848 0.0710 1.0000 Uiso R

loop_
_atom_site_aniso_label
_atom_site_aniso_U_11
_atom_site_aniso_U_22
_atom_site_aniso_U_33
_atom_site_aniso_U_23
_atom_site_aniso_U_13
_atom_site_aniso_U_12
Ir1 0.0238(3) 0.0261(3) 0.0286(3) -0.0011(2) 0.0070(2) 0.0006(2)
Ir2 0.0251(3) 0.0302(3) 0.0267(3) 0.0010(2) 0.0038(2) -0.0010(2)
Ir3 0.0259(3) 0.0239(3) 0.0329(3) -0.0011(2) 0.0053(2) -0.0002(2)
Ir5 0.0218(3) 0.0337(3) 0.0385(3) -0.0029(3) 0.0029(2) -0.0015(2)
Mo4 0.0207(6) 0.0289(7) 0.0268(6) -0.0025(5) 0.0038(5) -0.0016(5)
O141 0.059(8) 0.033(7) 0.081(9) -0.014(6) 0.030(7) 0.002(5)
O221 0.115(13) 0.042(8) 0.097(12) 0.028(8) -0.021(9) -0.032(8)
O222 0.063(8) 0.084(9) 0.040(7) -0.008(7) 0.002(6) 0.007(7)
O251 0.030(6) 0.040(6) 0.054(7) 0.008(6) -0.009(5) 0.007(5)
O331 0.058(8) 0.041(7) 0.044(7) -0.014(6) -0.001(6) 0.016(6)
O332 0.074(9) 0.058(8) 0.051(8) 0.016(7) 0.013(7) 0.006(7)
O351 0.052(7) 0.039(7) 0.073(9) -0.003(6) 0.011(6) -0.007(6)
O441 0.083(9) 0.090(10) 0.025(7) 0.017(7) 0.027(6) 0.026(8)
O551 0.051(8) 0.072(9) 0.061(8) -0.012(7) -0.008(7) -0.005(7)
C1 0.032(9) 0.044(10) 0.037(9) -0.018(7) 0.003(7) 0.007(7)
C2 0.028(8) 0.042(9) 0.044(10) -0.005(7) -0.004(7) -0.003(7)
C3 0.036(9) 0.045(10) 0.043(9) -0.002(8) 0.030(7) 0.005(7)
C4 0.032(8) 0.035(8) 0.032(8) 0.001(7) 0.024(6) -0.002(6)
C5 0.045(9) 0.029(8) 0.056(11) -0.010(8) 0.021(8) -0.014(7)
C6 0.031(9) 0.066(12) 0.060(12) -0.009(10) -0.001(8) 0.010(8)
C7 0.061(11) 0.047(10) 0.039(10) 0.003(8) 0.008(8) 0.006(9)
C8 0.049(10) 0.038(9) 0.043(10) -0.001(8) 0.004(8) 0.000(8)
C9 0.054(10) 0.033(9) 0.036(9) -0.010(7) 0.015(7) 0.005(7)
C10 0.059(11) 0.046(10) 0.040(10) -0.010(8) 0.027(8) -0.004(8)
C11 0.022(8) 0.025(8) 0.064(11) 0.000(8) -0.001(7) 0.005(6)
C12 0.025(8) 0.059(11) 0.032(9) -0.012(8) 0.003(6) 0.003(7)
C13 0.019(7) 0.050(10) 0.034(9) 0.011(7) 0.001(6) 0.010(7)
C14 0.036(9) 0.023(8) 0.039(9) -0.010(7) 0.003(7) 0.004(6)
C15 0.017(7) 0.056(11) 0.037(9) 0.012(8) 0.005(6) 0.001(7)
C16 0.063(12) 0.027(9) 0.14(2) 0.007(11) 0.056(13) -0.013(8)
C17 0.049(11) 0.100(17) 0.051(12) -0.030(11) 0.009(9) -0.012(11)
C18 0.049(11) 0.076(14) 0.061(12) 0.027(11) 0.004(9) 0.026(10)
C19 0.049(12) 0.064(13) 0.087(15) -0.029(11) 0.015(10) 0.010(9)
C20 0.028(9) 0.093(15) 0.049(11) 0.018(10) 0.020(8) 0.012(9)
C141 0.053(10) 0.045(11) 0.028(8) -0.006(7) 0.007(7) 0.004(8)
C221 0.041(10) 0.069(14) 0.033(9) 0.010(9) -0.001(7) -0.009(9)
C222 0.035(9) 0.053(10) 0.029(9) -0.001(8) 0.016(7) 0.004(7)
C251 0.037(9) 0.049(10) 0.037(9) -0.013(8) 0.005(7) 0.013(8)
C331 0.037(9) 0.027(8) 0.044(10) 0.002(8) -0.011(7) -0.005(7)
C332 0.045(10) 0.038(9) 0.036(10) -0.012(8) 0.011(7) -0.003(7)
C351 0.051(10) 0.016(8) 0.049(10) -0.010(7) 0.016(8) -0.010(7)
C441 0.052(11) 0.040(10) 0.047(11) -0.009(8) -0.001(8) 0.010(8)
C551 0.038(9) 0.049(10) 0.045(10) -0.009(8) 0.006(8) 0.002(8)

loop_
_atom_type_symbol
_atom_type_scat_dispersion_real
_atom_type_scat_dispersion_imag
_atom_type_scat_Cromer_Mann_a1
_atom_type_scat_Cromer_Mann_b1
_atom_type_scat_Cromer_Mann_a2
_atom_type_scat_Cromer_Mann_b2
_atom_type_scat_Cromer_Mann_a3
_atom_type_scat_Cromer_Mann_b3
_atom_type_scat_Cromer_Mann_a4
_atom_type_scat_Cromer_Mann_b4
_atom_type_scat_Cromer_Mann_c
_atom_type_scat_source
C 0.0033 0.0016 2.3100 20.8439 1.0200 10.2075 1.5886 0.5687 0.8650 51.6512 0.2156 'International Tables Vol C 4.2.6.8 and 6.1.1.4'
H 0.0000 0.0000 0.4930 10.5109 0.3229 26.1257 0.1402 3.1424 0.0408 57.7998 0.0030 'International Tables Vol C 4.2.6.8 and 6.1.1.4'
O 0.0106 0.0060 3.0485 13.2771 2.2868 5.7011 1.5463 0.3239 0.8670 32.9089 0.2508 'International Tables Vol C 4.2.6.8 and 6.1.1.4'
Mo -1.6832 0.6857 3.7025 0.2772 17.2356 1.0958 12.8876 11.0040 3.7429 61.6584 4.3875 'International Tables Vol C 4.2.6.8 and 6.1.1.4'
Ir -1.4442 7.9887 27.3049 1.5928 16.7296 8.8655 15.6115 0.4179 5.8338 45.0011 11.4722 'International Tables Vol C 4.2.6.8 and 6.1.1.4'

loop_
_exptl_crystal_face_index_h
_exptl_crystal_face_index_k
_exptl_crystal_face_index_l
_exptl_crystal_face_perp_dist
0 -1 -1 0.065
0 1 1 0.035
0 1 -1 0.030
0 -1 1 0.070
1 0 -1 0.025
-1 0 1 0.001

loop_
_geom_angle_atom_site_label_1
_geom_angle_atom_site_label_2
_geom_angle_atom_site_label_3
_geom_angle
_geom_angle_publ_flag
Ir2 Ir1 Ir3 60.95(2) yes
Ir2 Ir1 Ir5 58.118(19) yes
Ir3 Ir1 Ir5 57.481(19) yes
Ir2 Ir1 Mo4 65.87(3) yes
Ir3 Ir1 Mo4 64.33(3) yes
Ir5 Ir1 Mo4 112.54(3) yes
Ir2 Ir1 C1 110.9(4) yes
Ir3 Ir1 C1 111.0(4) yes
Ir5 Ir1 C1 62.7(4) yes
Mo4 Ir1 C1 175.1(4) yes
Ir2 Ir1 C2 105.5(4) yes
Ir3 Ir1 C2 143.1(4) yes
Ir5 Ir1 C2 85.9(4) yes
Mo4 Ir1 C2 145.5(4) yes
C1 Ir1 C2 37.9(6) yes
Ir2 Ir1 C3 131.2(4) yes
Ir3 Ir1 C3 166.7(4) yes
Ir5 Ir1 C3 121.2(4) yes
Mo4 Ir1 C3 123.2(4) yes
C1 Ir1 C3 61.7(5) yes
Ir2 Ir1 C4 166.9(4) yes
Ir3 Ir1 C4 131.4(4) yes
Ir5 Ir1 C4 121.9(4) yes
Mo4 Ir1 C4 121.2(4) yes
C1 Ir1 C4 62.8(5) yes
Ir2 Ir1 C5 142.9(4) yes
Ir3 Ir1 C5 105.7(4) yes
Ir5 Ir1 C5 85.2(4) yes
Mo4 Ir1 C5 143.4(5) yes
C1 Ir1 C5 37.7(6) yes
Ir2 Ir1 C141 76.6(3) yes
Ir3 Ir1 C141 106.9(4) yes
Ir5 Ir1 C141 134.4(3) yes
Mo4 Ir1 C141 44.0(4) yes
C1 Ir1 C141 139.9(6) yes
C2 Ir1 C3 36.8(6) yes
C2 Ir1 C4 62.2(6) yes
C3 Ir1 C4 36.0(5) yes
C2 Ir1 C5 63.0(6) yes
C3 Ir1 C5 61.5(5) yes
C4 Ir1 C5 37.8(5) yes
C2 Ir1 C141 102.1(5) yes
C3 Ir1 C141 83.4(5) yes
C4 Ir1 C141 100.8(5) yes
C5 Ir1 C141 138.6(5) yes
Ir1 Ir2 Ir3 59.753(19) yes
Ir1 Ir2 Ir5 62.63(2) yes
Ir3 Ir2 Ir5 58.527(19) yes
Ir1 Ir2 Mo4 55.74(3) yes
Ir3 Ir2 Mo4 60.42(3) yes
Ir5 Ir2 Mo4 107.98(3) yes
Ir1 Ir2 C221 96.5(5) yes
Ir3 Ir2 C221 148.7(5) yes
Ir5 Ir2 C221 131.7(5) yes
Mo4 Ir2 C221 89.9(5) yes
Ir1 Ir2 C222 165.6(5) yes
Ir3 Ir2 C222 105.8(5) yes
Ir5 Ir2 C222 111.1(5) yes
Mo4 Ir2 C222 119.1(5) yes
C221 Ir2 C222 96.9(7) yes
Ir1 Ir2 C251 88.6(4) yes
Ir3 Ir2 C251 106.2(5) yes
Ir5 Ir2 C251 47.8(5) yes
Mo4 Ir2 C251 144.3(4) yes
C221 Ir2 C251 92.3(7) yes
Ir1 Ir2 H41 82(5) no
Ir3 Ir2 H41 40(5) no
Ir5 Ir2 H41 98(5) no
Mo4 Ir2 H41 43(5) no
C221 Ir2 H41 123(5) no
C222 Ir2 C251 96.0(6) yes
C222 Ir2 H41 87(5) no
C251 Ir2 H41 144(5) no
Ir2 Ir3 Ir1 59.299(19) yes
Ir2 Ir3 Ir5 59.27(2) yes
Ir1 Ir3 Ir5 62.73(2) yes
Ir2 Ir3 Mo4 62.37(3) yes
Ir1 Ir3 Mo4 56.25(3) yes
Ir5 Ir3 Mo4 110.15(3) yes
Ir2 Ir3 C331 101.7(5) yes
Ir1 Ir3 C331 160.8(5) yes
Ir5 Ir3 C331 107.0(4) yes
Mo4 Ir3 C331 119.4(5) yes
Ir2 Ir3 C332 148.7(5) yes
Ir1 Ir3 C332 100.0(4) yes
Ir5 Ir3 C332 135.7(5) yes
Mo4 Ir3 C332 86.8(5) yes
C331 Ir3 C332 98.3(6) yes
Ir2 Ir3 C351 107.1(4) yes
Ir1 Ir3 C351 87.5(4) yes
Ir5 Ir3 C351 47.9(4) yes
Mo4 Ir3 C351 143.1(4) yes
C331 Ir3 C351 97.1(6) yes
Ir2 Ir3 H41 41(5) no
Ir1 Ir3 H41 82(5) no
Ir5 Ir3 H41 99(5) no
Mo4 Ir3 H41 44(5) no
C331 Ir3 H41 85(5) no
C332 Ir3 C351 94.0(7) yes
C332 Ir3 H41 119(5) no
C351 Ir3 H41 146(5) no
Ir1 Ir5 Ir2 59.254(19) yes
Ir1 Ir5 Ir3 59.794(19) yes
Ir2 Ir5 Ir3 62.20(2) yes
Ir1 Ir5 C6 80.1(5) yes
Ir2 Ir5 C6 126.1(5) yes
Ir3 Ir5 C6 126.6(5) yes
Ir1 Ir5 C251 88.8(4) yes
Ir2 Ir5 C251 52.0(4) yes
Ir3 Ir5 C251 114.0(4) yes
C6 Ir5 C251 97.4(7) yes
Ir1 Ir5 C351 87.0(4) yes
Ir2 Ir5 C351 112.9(5) yes
Ir3 Ir5 C351 50.7(5) yes
C6 Ir5 C351 97.4(7) yes
C251 Ir5 C351 163.7(6) yes
Ir1 Ir5 C551 171.8(5) yes
Ir2 Ir5 C551 128.4(5) yes
Ir3 Ir5 C551 125.0(5) yes
C6 Ir5 C551 92.0(7) yes
C251 Ir5 C551 94.4(7) yes
C351 Ir5 C551 91.8(7) yes
Ir2 Mo4 Ir3 57.20(3) yes
Ir2 Mo4 Ir1 58.40(3) yes
Ir3 Mo4 Ir1 59.42(3) yes
Ir2 Mo4 C11 109.9(4) yes
Ir3 Mo4 C11 146.6(4) yes
Ir1 Mo4 C11 144.8(3) yes
Ir2 Mo4 C12 145.6(4) yes
Ir3 Mo4 C12 146.7(4) yes
Ir1 Mo4 C12 144.9(4) yes
C11 Mo4 C12 35.7(5) yes
Ir2 Mo4 C13 143.5(4) yes
Ir3 Mo4 C13 110.9(4) yes
Ir1 Mo4 C13 150.7(4) yes
C11 Mo4 C13 59.0(5) yes
C12 Mo4 C13 35.8(6) yes
Ir2 Mo4 C14 109.2(3) yes
Ir3 Mo4 C14 94.9(3) yes
Ir1 Mo4 C14 154.3(3) yes
C11 Mo4 C14 58.2(5) yes
C12 Mo4 C14 58.4(5) yes
Ir2 Mo4 C15 92.2(3) yes
Ir3 Mo4 C15 111.2(4) yes
Ir1 Mo4 C15 150.1(3) yes
C11 Mo4 C15 35.5(5) yes
C12 Mo4 C15 58.9(5) yes
Ir2 Mo4 C141 81.5(5) yes
Ir3 Mo4 C141 121.9(5) yes
Ir1 Mo4 C141 64.7(5) yes
C11 Mo4 C141 81.3(6) yes
C12 Mo4 C141 90.3(6) yes
Ir2 Mo4 C441 127.8(5) yes
Ir3 Mo4 C441 88.2(5) yes
Ir1 Mo4 C441 70.8(5) yes
C11 Mo4 C441 118.6(6) yes
C12 Mo4 C441 84.7(6) yes
Ir2 Mo4 H41 38(4) no
Ir3 Mo4 H41 39(4) no
Ir1 Mo4 H41 81(4) no
C11 Mo4 H41 111(5) no
C12 Mo4 H41 134(5) no
C13 Mo4 C14 34.3(5) yes
C13 Mo4 C15 57.9(5) yes
C14 Mo4 C15 34.4(5) yes
C13 Mo4 C141 125.6(6) yes
C14 Mo4 C141 139.4(6) yes
C15 Mo4 C141 109.1(6) yes
C13 Mo4 C441 81.7(6) yes
C14 Mo4 C441 111.7(6) yes
C15 Mo4 C441 139.0(6) yes
C141 Mo4 C441 87.7(6) yes
C13 Mo4 H41 109(4) no
C14 Mo4 H41 78(4) no
C15 Mo4 H41 78(5) no
C141 Mo4 H41 120(4) no
C441 Mo4 H41 127(4) no
Ir1 C1 C2 70.0(8) yes
Ir1 C1 C5 70.3(8) yes
C2 C1 C5 106.6(12) yes
Ir1 C1 C6 120.5(10) yes
C2 C1 C6 128.0(16) yes
C5 C1 C6 125.2(15) yes
Ir1 C2 C1 72.1(8) yes
Ir1 C2 C3 73.4(8) yes
C1 C2 C3 107.6(14) yes
Ir1 C2 C7 128.9(12) yes
C1 C2 C7 126.0(14) yes
C3 C2 C7 125.4(14) yes
Ir1 C3 C2 69.8(9) yes
Ir1 C3 C4 71.8(8) yes
C2 C3 C4 110.6(14) yes
Ir1 C3 C8 131.6(10) yes
C2 C3 C8 123.0(14) yes
C4 C3 C8 126.0(15) yes
Ir1 C4 C3 72.1(8) yes
Ir1 C4 C5 69.7(8) yes
C3 C4 C5 106.9(14) yes
Ir1 C4 C9 133.6(10) yes
C3 C4 C9 126.5(14) yes
C5 C4 C9 125.2(13) yes
Ir1 C5 C4 72.5(8) yes
Ir1 C5 C1 72.0(9) yes
C4 C5 C1 108.1(13) yes
Ir1 C5 C10 128.7(11) yes
C4 C5 C10 122.2(15) yes
C1 C5 C10 129.0(14) yes
Ir5 C6 C1 96.6(10) yes
Ir5 C6 H61 113.0 no
C1 C6 H61 112.9 no
Ir5 C6 H62 112.2 no
C1 C6 H62 112.2 no
H61 C6 H62 109.5 no
C2 C7 H71 109.0 no
C2 C7 H72 109.7 no
H71 C7 H72 109.5 no
C2 C7 H73 109.6 no
H71 C7 H73 109.5 no
H72 C7 H73 109.5 no
C3 C8 H81 109.9 no
C3 C8 H82 109.3 no
H81 C8 H82 109.5 no
C3 C8 H83 109.2 no
H81 C8 H83 109.5 no
H82 C8 H83 109.5 no
C4 C9 H91 109.6 no
C4 C9 H92 109.0 no
H91 C9 H92 109.5 no
C4 C9 H93 109.8 no
H91 C9 H93 109.5 no
H92 C9 H93 109.5 no
C5 C10 H101 109.4 no
C5 C10 H102 109.5 no
H101 C10 H102 109.5 no
C5 C10 H103 109.5 no
H101 C10 H103 109.5 no
H102 C10 H103 109.5 no
Mo4 C11 C12 71.8(9) yes
Mo4 C11 C15 73.9(8) yes
C12 C11 C15 107.8(13) yes
Mo4 C11 C16 128.5(11) yes
C12 C11 C16 126.6(16) yes
C15 C11 C16 124.7(16) yes
Mo4 C12 C11 72.4(8) yes
Mo4 C12 C13 72.1(8) yes
C11 C12 C13 106.7(13) yes
Mo4 C12 C17 127.3(11) yes
C11 C12 C17 125.6(16) yes
C13 C12 C17 127.2(16) yes
Mo4 C13 C12 72.0(8) yes
Mo4 C13 C14 75.7(8) yes
C12 C13 C14 109.2(13) yes
Mo4 C13 C18 127.0(11) yes
C12 C13 C18 125.1(15) yes
C14 C13 C18 124.8(15) yes
Mo4 C14 C13 70.0(8) yes
Mo4 C14 C15 71.8(8) yes
C13 C14 C15 108.4(12) yes
Mo4 C14 C19 126.9(11) yes
C13 C14 C19 125.2(15) yes
C15 C14 C19 126.4(15) yes
Mo4 C15 C11 70.7(8) yes
Mo4 C15 C14 73.8(8) yes
C11 C15 C14 107.9(13) yes
Mo4 C15 C20 128.6(10) yes
C11 C15 C20 126.2(15) yes
C14 C15 C20 125.3(16) yes
C11 C16 H161 109.2 no
C11 C16 H162 109.1 no
H161 C16 H162 109.5 no
C11 C16 H163 110.1 no
H161 C16 H163 109.5 no
H162 C16 H163 109.5 no
C12 C17 H171 109.3 no
C12 C17 H172 109.1 no
H171 C17 H172 109.5 no
C12 C17 H173 109.9 no
H171 C17 H173 109.5 no
H172 C17 H173 109.5 no
C13 C18 H181 109.5 no
C13 C18 H182 109.7 no
H181 C18 H182 109.5 no
C13 C18 H183 109.2 no
H181 C18 H183 109.5 no
H182 C18 H183 109.5 no
C14 C19 H191 109.0 no
C14 C19 H192 109.3 no
H191 C19 H192 109.5 no
C14 C19 H193 110.0 no
H191 C19 H193 109.5 no
H192 C19 H193 109.5 no
C15 C20 H201 109.6 no
C15 C20 H202 109.5 no
H201 C20 H202 109.5 no
C15 C20 H203 109.4 no
H201 C20 H203 109.5 no
H202 C20 H203 109.5 no
Ir1 C141 Mo4 71.3(5) yes
Ir1 C141 O141 124.1(12) yes
Mo4 C141 O141 164.5(15) yes
Ir2 C221 O221 174.6(15) yes
Ir2 C222 O222 176.3(14) yes
Ir2 C251 Ir5 80.2(6) yes
Ir2 C251 O251 133.7(13) yes
Ir5 C251 O251 145.4(13) yes
Ir3 C331 O331 177.8(14) yes
Ir3 C332 O332 173.4(14) yes
Ir3 C351 Ir5 81.4(5) yes
Ir3 C351 O351 135.0(13) yes
Ir5 C351 O351 143.2(14) yes
Mo4 C441 O441 169.1(15) yes
Ir5 C551 O551 176.1(16) yes
Ir3 H41 Ir2 99(7) no
Ir3 H41 Mo4 97(7) no
Ir2 H41 Mo4 99(7) no

loop_
_geom_bond_atom_site_label_1
_geom_bond_atom_site_label_2
_geom_bond_distance
_geom_bond_publ_flag
Ir1 Ir2 2.7503(7) yes
Ir1 Ir3 2.7632(7) yes
Ir1 Ir5 2.8418(8) yes
Ir1 Mo4 2.6688(12) yes
Ir1 C1 2.249(14) yes
Ir1 C2 2.220(15) yes
Ir1 C3 2.268(15) yes
Ir1 C4 2.265(13) yes
Ir1 C5 2.227(15) yes
Ir1 C141 2.547(17) yes
Ir2 Ir3 2.7961(8) yes
Ir2 Ir5 2.7173(8) yes
Ir2 Mo4 2.9470(13) yes
Ir2 C221 1.90(2) yes
Ir2 C222 1.871(15) yes
Ir2 C251 2.174(16) yes
Ir2 H41 1.85(15) no
Ir3 Ir5 2.6960(8) yes
Ir3 Mo4 2.8929(13) yes
Ir3 C331 1.898(18) yes
Ir3 C332 1.856(17) yes
Ir3 C351 2.111(16) yes
Ir3 H41 1.83(16) no
Ir5 C6 2.111(17) yes
Ir5 C251 2.043(18) yes
Ir5 C351 2.023(15) yes
Ir5 C551 1.838(17) yes
Mo4 C11 2.333(15) yes
Mo4 C12 2.325(14) yes
Mo4 C13 2.327(13) yes
Mo4 C14 2.401(14) yes
Mo4 C15 2.375(14) yes
Mo4 C141 1.959(17) yes
Mo4 C441 1.969(19) yes
Mo4 H41 2.02(15) no
O141 C141 1.161(19) yes
O221 C221 1.12(2) yes
O222 C222 1.162(18) yes
O251 C251 1.150(18) yes
O331 C331 1.132(18) yes
O332 C332 1.164(19) yes
O351 C351 1.176(18) yes
O441 C441 1.166(19) yes
O551 C551 1.163(19) yes
C1 C2 1.45(2) yes
C1 C5 1.45(2) yes
C1 C6 1.45(2) yes
C2 C3 1.42(2) yes
C2 C7 1.51(2) yes
C3 C4 1.40(2) yes
C3 C8 1.51(2) yes
C4 C5 1.46(2) yes
C4 C9 1.51(2) yes
C5 C10 1.49(2) yes
C6 H61 0.950 no
C6 H62 0.950 no
C7 H71 0.950 no
C7 H72 0.950 no
C7 H73 0.950 no
C8 H81 0.950 no
C8 H82 0.950 no
C8 H83 0.950 no
C9 H91 0.950 no
C9 H92 0.950 no
C9 H93 0.950 no
C10 H101 0.950 no
C10 H102 0.950 no
C10 H103 0.950 no
C11 C12 1.43(2) yes
C11 C15 1.43(2) yes
C11 C16 1.51(2) yes
C12 C13 1.43(2) yes
C12 C17 1.50(2) yes
C13 C14 1.40(2) yes
C13 C18 1.50(2) yes
C14 C15 1.41(2) yes
C14 C19 1.52(2) yes
C15 C20 1.49(2) yes
C16 H161 0.950 no
C16 H162 0.950 no
C16 H163 0.950 no
C17 H171 0.950 no
C17 H172 0.950 no
C17 H173 0.950 no
C18 H181 0.950 no
C18 H182 0.950 no
C18 H183 0.950 no
C19 H191 0.950 no
C19 H192 0.950 no
C19 H193 0.950 no
C20 H201 0.950 no
C20 H202 0.950 no
C20 H203 0.950 no

loop_
_geom_hbond_atom_site_label_D
_geom_hbond_atom_site_label_H
_geom_hbond_atom_site_label_A
_geom_hbond_angle_DHA
_geom_hbond_distance_DH
_geom_hbond_distance_HA
_geom_hbond_distance_DA
_geom_hbond_publ_flag
C7 H73 O251 168 0.95 2.49 3.42(2) yes
C7 H73 C251 147 0.95 2.46 3.29(2) yes
C8 H83 O141 134 0.95 2.08 2.82(2) yes
C10 H103 O351 167 0.95 2.42 3.35(2) yes
C10 H103 C351 145 0.95 2.46 3.28(2) yes
C16 H163 O141 139 0.95 2.40 3.18(2) yes
C18 H183 O441 144 0.95 2.49 3.30(2) yes
